data_4323371
loop_
_publ_author_name
'Takashi Shibahara'
'Syoji Kobayashi'
'Naoki Tsuji'
'Genta Sakane'
'Minoru Fukuhara'

_publ_section_title
;
 Sulfur-Bridged Cubane-Type Molybdenum-Gallium Clusters with Mo3GaS4n+ (n
 = 5, 6) Cores. X-ray Structures of [Mo3GaS4(H2O)12](CH3C6H4SO3)5.14H2O
 and [Mo3GaS4(H2O)12](CH3C6H4SO3)6.17H2O
;
_journal_name_full 'Inorganic Chemistry'
_journal_page_first 1702
_journal_page_last 1706
_journal_paper_doi 10.1021/ic960897u
_journal_volume 36
_journal_year 1997
_chemical_formula_sum 'C35 H87 Ga Mo3 O41 S9'
_chemical_formula_weight 1810.13
_space_group_IT_number 2
_symmetry_cell_setting triclinic
_symmetry_Int_Tables_number 2
_symmetry_space_group_name_Hall '-P 1'
_symmetry_space_group_name_H-M 'P -1'
_audit_creation_date 'Thu Dec 26 20:52:08 1996'
_audit_creation_method 'from TEXRAY.INF file'
_cell_angle_alpha 90.64(2)
_cell_angle_beta 98.40(2)
_cell_angle_gamma 89.32(2)
_cell_formula_units_Z 2
_cell_length_a 16.406(4)
_cell_length_b 16.743(3)
_cell_length_c 13.173(4)
_cell_measurement_reflns_used 23
_cell_measurement_temperature 296.2
_cell_measurement_theta_max 13.1
_cell_measurement_theta_min 10.0
_cell_volume 3579.2(15)
_computing_cell_refinement 'MSC/AFC Diffractometer Control'
_computing_data_collection 'MSC/AFC Diffractometer Control'
_computing_data_reduction teXsan
_computing_publication_material teXsan
_computing_structure_refinement teXsan
_computing_structure_solution SHELXS86
_diffrn_ambient_temperature 296.2
_diffrn_measurement_device 'Rigaku AFC6S'
_diffrn_measurement_method \w
_diffrn_orient_matrix_UB_11 0.03395
_diffrn_orient_matrix_UB_12 -0.04435
_diffrn_orient_matrix_UB_13 -0.02420
_diffrn_orient_matrix_UB_21 -0.03875
_diffrn_orient_matrix_UB_22 -0.03995
_diffrn_orient_matrix_UB_23 0.02163
_diffrn_orient_matrix_UB_31 -0.03379
_diffrn_orient_matrix_UB_32 0.00238
_diffrn_orient_matrix_UB_33 -0.06954
_diffrn_radiation_detector 'scintillation counter'
_diffrn_radiation_monochromator graphite
_diffrn_radiation_source 'Rigaku sealed tube'
_diffrn_radiation_type 'Mo K\a'
_diffrn_radiation_wavelength 0.7107
_diffrn_reflns_av_R_equivalents 3.59
_diffrn_reflns_av_sigmaI/netI 0.071
_diffrn_reflns_limit_h_max 19
_diffrn_reflns_limit_h_min 0
_diffrn_reflns_limit_k_max 19
_diffrn_reflns_limit_k_min -19
_diffrn_reflns_limit_l_max 15
_diffrn_reflns_limit_l_min -15
_diffrn_reflns_number 13093
_diffrn_reflns_reduction_process 'Lp corrections applied'
_diffrn_reflns_theta_max 25.00
_diffrn_reflns_theta_min 1.22
_diffrn_standards_decay_% -8.42
_diffrn_standards_interval_count 150
_diffrn_standards_number 3
_exptl_absorpt_coefficient_mu 1.238
_exptl_absorpt_correction_type none
_exptl_crystal_colour brown
_exptl_crystal_density_diffrn 1.679
_exptl_crystal_density_meas 1.68
_exptl_crystal_description plate
_exptl_crystal_F_000 1852.00
_exptl_crystal_size_max 0.270
_exptl_crystal_size_mid 0.200
_exptl_crystal_size_min 0.140
_refine_diff_density_max 2.35
_refine_diff_density_min -1.04
_refine_ls_extinction_coef 0.0003(5)
_refine_ls_extinction_method 'Zachariasen(1967) type 2 Gaussian isotropic'
_refine_ls_goodness_of_fit_obs 1.378
_refine_ls_matrix_type full
_refine_ls_number_constraints 0
_refine_ls_number_parameters 844
_refine_ls_number_reflns 7612
_refine_ls_number_restraints 0
_refine_ls_R_factor_obs 0.0674
_refine_ls_shift/esd_max 0.0220
_refine_ls_shift/esd_mean 0.0010
_refine_ls_structure_factor_coef F
_refine_ls_weighting_details 'w = 1/[\s^2^(Fo) + 0.00360|Fo|^2^]'
_refine_ls_weighting_scheme calc
_refine_ls_wR_factor_obs 0.1009
_reflns_number_observed 7612
_reflns_number_total 12610
_reflns_observed_criterion >3.0sigma(I)
_cod_data_source_file ic960897u_2.cif
_cod_data_source_block '[Mo3GaS4(H2O)12](pts)5_14H2O'
_cod_depositor_comments
;
 Marking attached hydrogen atoms.

 Antanas Vaitkus,
 2017-01-20

 Adding the _atom_site_type_symbol data item.

 Antanas Vaitkus,
 2017-01-20

The following automatic conversions were performed:

'_refine_ls_weighting_scheme' value 'w = 1/[\s^2^(Fo) +
0.00360|Fo|^2^]' was changed to 'calc'. New tag
'_refine_ls_weighting_details' was created. The value of the new tag
was set to 'w = 1/[\s^2^(Fo) + 0.00360|Fo|^2^]'.

Automatic conversion script
Id: cif_fix_values 3143 2015-03-26 13:38:13Z robertas 
;
_cod_original_cell_volume 3579(1)
_cod_original_sg_symbol_H-M 'P -1 '
_cod_original_formula_sum 'C35 H87 Ga Mo3 O41 S9 '
_cod_database_code 4323371

loop_
_symmetry_equiv_pos_as_xyz
'   +x,   +y,   +z'
'   -x,   -y,   -z'

loop_
_atom_site_aniso_label
_atom_site_aniso_U_11
_atom_site_aniso_U_22
_atom_site_aniso_U_33
_atom_site_aniso_U_12
_atom_site_aniso_U_13
_atom_site_aniso_U_23
Mo1 0.0295(5) 0.0298(5) 0.0367(5) -0.0036(4) -0.0010(4) 0.0007(4)
Mo2 0.0201(6) 0.0197(6) 0.0296(7) 0.0042(5) 0.0058(5) -0.0017(5)
Mo3 0.0329(5) 0.0338(6) 0.0366(6) -0.0011(4) -0.0012(4) 0.0024(4)
Ga1 0.0330(9) 0.0332(9) 0.042(1) 0.0021(7) 0.0043(8) 0.0024(8)
S1 0.043(2) 0.033(2) 0.052(2) 0.008(1) 0.017(1) 0.008(1)
S2 0.031(1) 0.039(2) 0.036(1) -0.004(1) 0.000(1) 0.005(1)
S3 0.029(1) 0.033(2) 0.055(2) 0.000(1) 0.001(1) 0.007(1)
S4 0.058(2) 0.029(2) 0.037(2) -0.008(1) 0.005(1) -0.004(1)
Sp1 0.050(2) 0.058(2) 0.049(2) -0.010(2) 0.011(2) -0.003(2)
Sp2 0.057(2) 0.032(2) 0.055(2) 0.004(1) 0.014(2) 0.000(1)
Sp3 0.042(2) 0.032(2) 0.057(2) -0.005(1) 0.006(1) -0.006(1)
Sp4 0.042(2) 0.039(2) 0.047(2) 0.001(1) -0.003(1) 0.007(1)
Sp5 0.049(2) 0.048(2) 0.059(2) -0.013(1) -0.006(2) 0.014(2)
O11 0.037(4) 0.051(5) 0.035(4) -0.004(3) 0.007(3) 0.005(4)
O12 0.044(4) 0.029(4) 0.048(5) -0.003(3) 0.006(4) 0.002(3)
O13 0.033(4) 0.044(5) 0.044(5) -0.007(3) -0.002(3) -0.001(4)
O21 0.027(7) 0.039(7) 0.049(8) -0.001(5) 0.015(6) -0.009(6)
O22 0.06(1) 0.05(1) 0.038(8) 0.011(9) 0.017(7) -0.004(7)
O23 0.058(9) 0.037(7) 0.021(7) -0.021(6) -0.010(6) -0.016(5)
O31 0.050(5) 0.031(4) 0.044(5) 0.000(3) 0.005(4) 0.004(3)
O32 0.039(4) 0.047(5) 0.043(5) 0.001(4) -0.006(4) -0.002(4)
O33 0.056(5) 0.049(5) 0.043(5) 0.006(4) 0.005(4) 0.006(4)
O41 0.057(9) 0.077(10) 0.028(8) 0.009(6) 0.023(7) 0.014(7)
O42 0.053(8) 0.030(7) 0.042(8) 0.013(6) 0.005(6) -0.003(6)
O43 0.048(10) 0.025(8) 0.08(1) -0.003(7) -0.001(8) 0.012(7)
Op11 0.057(6) 0.085(7) 0.069(6) -0.026(5) 0.017(5) -0.017(5)
Op12 0.100(8) 0.060(6) 0.066(7) -0.018(6) 0.011(6) 0.013(5)
Op13 0.064(6) 0.073(7) 0.069(6) -0.002(5) 0.022(5) -0.020(5)
Op21 0.068(7) 0.045(6) 0.18(1) -0.008(5) 0.042(7) 0.018(7)
Op22 0.112(8) 0.037(5) 0.062(6) 0.015(5) 0.023(6) -0.003(4)
Op23 0.075(7) 0.064(6) 0.065(6) 0.027(5) -0.007(5) -0.002(5)
Op31 0.043(5) 0.049(6) 0.110(8) 0.000(4) -0.009(5) -0.026(5)
Op32 0.047(5) 0.040(5) 0.071(6) 0.009(4) 0.009(4) -0.013(4)
Op33 0.096(8) 0.047(6) 0.065(6) -0.013(5) 0.013(5) 0.007(5)
Op41 0.049(5) 0.050(5) 0.052(5) -0.009(4) -0.004(4) 0.010(4)
Op42 0.076(6) 0.057(6) 0.048(5) 0.024(5) 0.004(5) -0.010(4)
Op43 0.039(5) 0.062(6) 0.067(6) -0.002(4) -0.010(4) 0.020(5)
Op51 0.045(7) 0.077(9) 0.46(3) -0.002(6) -0.01(1) 0.09(1)
Op52 0.093(8) 0.090(8) 0.055(6) -0.030(6) -0.002(5) 0.009(5)
Op53 0.38(3) 0.067(8) 0.062(8) -0.09(1) 0.08(1) -0.006(6)
Ow1 0.048(5) 0.049(5) 0.040(5) -0.004(4) 0.003(4) -0.009(4)
Ow2 0.044(5) 0.050(5) 0.049(5) 0.002(4) 0.007(4) 0.005(4)
Ow3 0.050(5) 0.045(5) 0.075(6) -0.006(4) 0.004(4) 0.007(4)
Ow4 0.053(5) 0.051(5) 0.064(6) -0.002(4) -0.012(4) 0.002(4)
Ow5 0.075(7) 0.079(7) 0.056(6) 0.024(5) 0.019(5) 0.013(5)
Ow6 0.073(7) 0.080(7) 0.069(6) -0.002(6) 0.001(5) -0.011(5)
Ow7 0.069(6) 0.081(7) 0.076(7) 0.014(5) 0.007(5) -0.018(6)
Ow8 0.091(8) 0.085(8) 0.088(8) -0.013(6) 0.030(6) 0.000(6)
Ow9 0.058(6) 0.12(1) 0.105(9) 0.034(6) -0.005(6) -0.033(8)
Ow10 0.075(8) 0.17(1) 0.087(8) 0.002(8) 0.007(6) -0.056(9)
Ow11 0.093(9) 0.12(1) 0.17(1) 0.011(8) 0.023(9) -0.064(10)
Ow12 0.17(2) 0.15(2) 0.20(2) 0.05(1) -0.01(1) -0.07(1)
Ow13 0.17(2) 0.22(2) 0.17(2) -0.12(2) 0.05(1) 0.02(1)
Ow14a 0.17(3) 0.04(1) 0.13(3) 0.03(2) 0.07(2) 0.00(2)
Ow14b 0.12(3) 0.26(6) 0.10(2) -0.02(4) 0.04(2) -0.03(4)
Cp11 0.033(6) 0.064(8) 0.036(6) -0.008(5) 0.005(5) 0.003(6)
Cp12 0.063(9) 0.08(1) 0.044(8) -0.007(7) 0.022(7) 0.019(7)
Cp13 0.048(8) 0.08(1) 0.063(9) 0.006(7) 0.022(7) 0.022(8)
Cp14 0.028(6) 0.061(9) 0.074(10) -0.001(6) 0.010(6) 0.017(7)
Cp15 0.054(9) 0.07(1) 0.08(1) -0.011(7) 0.008(7) 0.002(8)
Cp16 0.044(7) 0.068(9) 0.052(8) -0.013(6) 0.002(6) 0.000(7)
Cp17 0.07(1) 0.053(10) 0.13(1) -0.005(8) 0.025(10) 0.011(9)
Cp21 0.050(7) 0.039(7) 0.029(6) 0.003(5) 0.011(5) -0.003(5)
Cp22 0.053(8) 0.043(7) 0.056(8) -0.016(6) 0.012(6) -0.009(6)
Cp23 0.076(10) 0.037(7) 0.057(8) -0.008(7) 0.021(7) -0.006(6)
Cp24 0.072(9) 0.046(8) 0.041(7) 0.016(7) 0.029(7) 0.006(6)
Cp25 0.052(8) 0.055(8) 0.053(8) 0.013(6) 0.013(6) 0.020(6)
Cp26 0.031(6) 0.057(8) 0.038(6) 0.007(5) 0.000(5) 0.002(6)
Cp27 0.11(1) 0.037(8) 0.12(1) 0.023(8) 0.05(1) 0.014(8)
Cp31 0.046(7) 0.030(6) 0.040(6) -0.010(5) 0.012(5) -0.002(5)
Cp32 0.062(8) 0.035(7) 0.046(7) -0.003(6) 0.012(6) -0.007(5)
Cp33 0.062(8) 0.046(8) 0.051(8) -0.007(6) 0.008(6) -0.004(6)
Cp34 0.046(7) 0.035(7) 0.062(8) 0.006(5) 0.016(6) 0.010(6)
Cp35 0.046(7) 0.052(8) 0.069(9) -0.002(6) 0.017(7) 0.016(7)
Cp36 0.056(8) 0.057(8) 0.046(7) -0.004(6) 0.009(6) 0.004(6)
Cp37 0.08(1) 0.025(7) 0.10(1) -0.015(7) -0.002(9) -0.010(7)
Cp41 0.036(6) 0.031(6) 0.034(6) 0.002(5) 0.004(5) 0.009(5)
Cp42 0.072(9) 0.055(9) 0.056(8) -0.002(7) 0.015(7) 0.004(7)
Cp43 0.061(8) 0.037(7) 0.065(9) 0.002(6) 0.007(7) -0.004(6)
Cp44 0.046(7) 0.046(7) 0.062(8) 0.007(6) 0.025(6) 0.015(6)
Cp45 0.051(7) 0.045(8) 0.058(8) -0.004(6) 0.005(6) 0.008(6)
Cp46 0.060(8) 0.040(7) 0.045(7) 0.003(6) 0.007(6) 0.003(6)
Cp47 0.12(1) 0.038(8) 0.062(9) 0.012(8) 0.032(9) -0.008(7)
Cp51 0.052(7) 0.057(8) 0.026(6) -0.010(6) 0.007(5) 0.004(5)
Cp52 0.045(7) 0.058(8) 0.050(8) -0.009(6) 0.002(6) 0.009(6)
Cp53 0.055(8) 0.07(1) 0.057(9) 0.000(7) 0.011(7) 0.014(7)
Cp54 0.071(9) 0.063(9) 0.047(8) -0.010(7) 0.005(7) 0.025(7)
Cp55 0.08(1) 0.061(10) 0.08(1) 0.016(8) 0.032(8) 0.015(8)
Cp56 0.052(8) 0.066(9) 0.060(9) -0.004(7) 0.015(7) 0.014(7)
Cp57 0.10(1) 0.057(10) 0.08(1) 0.000(9) 0.016(9) 0.018(8)

loop_
_atom_site_label
_atom_site_type_symbol
_atom_site_fract_x
_atom_site_fract_y
_atom_site_fract_z
_atom_site_U_iso_or_equiv
_atom_site_thermal_displace_type
_atom_site_calc_flag
_atom_site_calc_attached_atom
_atom_site_occupancy
_atom_site_refinement_flags
_atom_site_attached_hydrogens
Mo1 Mo 0.64524(6) 0.44347(5) 0.30911(7) 0.0326(3) Uani d . 1.00 . 0
Mo2 Mo 0.79790(8) 0.43821(7) 0.25394(9) 0.0230(3) Uani d . 0.75 . 0
Mo3 Mo 0.69085(6) 0.55725(6) 0.18423(7) 0.0350(3) Uani d . 1.00 . 0
Mo4 Mo 0.7549(2) 0.5619(2) 0.3904(3) 0.0233(8) Uiso d . 0.25 . 0
Ga1 Ga 0.77543(10) 0.5882(1) 0.4406(1) 0.0362(5) Uani d . 0.75 . 0
Ga2 Ga 0.8355(4) 0.4152(4) 0.2492(5) 0.048(2) Uiso d . 0.25 . 0
S1 S 0.6783(2) 0.4216(2) 0.1443(2) 0.0418(8) Uani d . 1.00 . 0
S2 S 0.7690(2) 0.4371(2) 0.4188(2) 0.0357(7) Uani d . 1.00 . 0
S3 S 0.8240(2) 0.5718(2) 0.2675(2) 0.0395(8) Uani d . 1.00 . 0
S4 S 0.6353(2) 0.5800(2) 0.3332(2) 0.0415(8) Uani d . 1.00 . 0
Sp1 S 0.2540(2) 0.2886(2) 0.1956(3) 0.0520(10) Uani d . 1.00 . 0
Sp2 S 0.4244(2) 0.2052(2) 0.6159(2) 0.0474(9) Uani d . 1.00 . 0
Sp3 S 0.6473(2) 0.2031(2) 0.0712(2) 0.0438(9) Uani d . 1.00 . 0
Sp4 S 0.8053(2) 0.2068(2) 0.4876(2) 0.0436(8) Uani d . 1.00 . 0
Sp5 S 0.1126(2) 0.2110(2) 0.7851(3) 0.0532(10) Uani d . 1.00 . 0
O11 O 0.5844(4) 0.4312(5) 0.4473(5) 0.041(2) Uani d . 1.00 . 2
O12 O 0.6280(5) 0.3124(4) 0.3118(6) 0.040(2) Uani d . 1.00 . 2
O13 O 0.5146(4) 0.4379(4) 0.2456(6) 0.041(2) Uani d . 1.00 . 2
O21 O 0.9282(8) 0.4219(8) 0.328(1) 0.038(4) Uani d . 0.75 . 2
O22 O 0.860(1) 0.427(1) 0.118(1) 0.048(5) Uani d . 0.75 . 2
O23 O 0.8245(9) 0.3094(8) 0.2579(10) 0.041(4) Uani d . 0.75 . 2
O31 O 0.6874(5) 0.6882(4) 0.1659(6) 0.042(2) Uani d . 1.00 . 2
O32 O 0.5679(5) 0.5751(5) 0.0910(6) 0.044(2) Uani d . 1.00 . 2
O33 O 0.7262(5) 0.5711(5) 0.0317(6) 0.050(2) Uani d . 1.00 . 2
O41 O 0.7234(10) 0.5904(10) 0.574(1) 0.052(4) Uani d . 0.75 . 2
O42 O 0.8823(8) 0.5909(8) 0.525(1) 0.042(4) Uani d . 0.75 . 2
O43 O 0.786(1) 0.7090(10) 0.440(2) 0.052(5) Uani d . 0.75 . 2
O51 O 0.883(3) 0.568(3) 0.498(3) 0.04(1) Uiso d . 0.25 . 2
O52 O 0.768(3) 0.694(3) 0.419(4) 0.03(1) Uiso d . 0.25 . 2
O53 O 0.730(2) 0.591(2) 0.543(3) 0.015(8) Uiso d . 0.25 . 2
O61 O 0.878(4) 0.409(4) 0.119(6) 0.05(2) Uiso d . 0.25 . 2
O62 O 0.949(2) 0.411(2) 0.309(3) 0.02(1) Uiso d . 0.25 . 2
O63 O 0.809(2) 0.299(3) 0.232(3) 0.03(1) Uiso d . 0.25 . 2
Op11 O 0.3413(6) 0.3009(6) 0.2257(7) 0.069(3) Uani d . 1.00 . 0
Op12 O 0.2238(7) 0.3180(6) 0.0944(8) 0.075(3) Uani d . 1.00 . 0
Op13 O 0.2085(6) 0.3216(6) 0.2739(7) 0.068(3) Uani d . 1.00 . 0
Op21 O 0.4925(6) 0.2473(6) 0.587(1) 0.094(4) Uani d . 1.00 . 0
Op22 O 0.4074(7) 0.2249(5) 0.7178(7) 0.069(3) Uani d . 1.00 . 0
Op23 O 0.3527(6) 0.2138(6) 0.5366(7) 0.070(3) Uani d . 1.00 . 0
Op31 O 0.7308(5) 0.2096(5) 0.1262(8) 0.070(3) Uani d . 1.00 . 0
Op32 O 0.5854(5) 0.2371(5) 0.1308(7) 0.053(3) Uani d . 1.00 . 0
Op33 O 0.6401(6) 0.2340(5) -0.0323(7) 0.069(3) Uani d . 1.00 . 0
Op41 O 0.8687(5) 0.2461(5) 0.4410(6) 0.051(3) Uani d . 1.00 . 0
Op42 O 0.7954(6) 0.2424(5) 0.5860(6) 0.061(3) Uani d . 1.00 . 0
Op43 O 0.7265(5) 0.2014(5) 0.4183(7) 0.058(3) Uani d . 1.00 . 0
Op51 O 0.0370(7) 0.2503(8) 0.785(2) 0.199(8) Uani d . 1.00 . 0
Op52 O 0.1758(7) 0.2411(7) 0.8617(7) 0.080(4) Uani d . 1.00 . 0
Op53 O 0.137(1) 0.2110(7) 0.6872(9) 0.163(7) Uani d . 1.00 . 0
Ow1 O 0.4523(5) 0.3417(5) 0.0932(6) 0.046(2) Uani d . 1.00 . 2
Ow2 O 0.4295(5) 0.3550(5) 0.4199(6) 0.048(2) Uani d . 1.00 . 2
Ow3 O 1.0029(5) 0.3232(5) 0.5536(7) 0.057(3) Uani d . 1.00 . 2
Ow4 O 0.9498(5) 0.4660(5) 0.6285(7) 0.058(3) Uani d . 1.00 . 2
Ow5 O 0.6454(6) 0.3267(6) 0.5929(7) 0.069(3) Uani d . 1.00 . 2
Ow6 O 0.7350(6) 0.4611(6) 0.8901(8) 0.075(3) Uani d . 1.00 . 2
Ow7 O 0.5339(6) 0.3203(6) 0.8330(8) 0.076(3) Uani d . 1.00 . 2
Ow8 O 0.8025(7) 0.3171(7) 0.9590(8) 0.086(4) Uani d . 1.00 . 2
Ow9 O 0.5980(6) 0.4446(8) 0.7389(9) 0.098(4) Uani d . 1.00 . 2
Ow10 O 0.8736(7) 0.2797(9) 0.7847(9) 0.112(5) Uani d . 1.00 . 2
Ow11 O 1.0313(8) 0.3220(8) 0.241(1) 0.125(6) Uani d . 1.00 . 2
Ow12 O 0.053(1) 0.322(1) 1.015(2) 0.177(8) Uani d . 1.00 . 2
Ow13 O 0.973(1) 0.534(1) 0.087(1) 0.183(9) Uani d . 1.00 . 2
Ow14a O 0.132(3) 0.488(2) 0.195(3) 0.11(1) Uani d . 0.50 . 2
Ow14b O 1.115(3) 0.536(3) 0.206(3) 0.16(2) Uani d . 0.50 . 2
Cp11 C 0.2365(7) 0.1852(8) 0.1905(9) 0.044(3) Uani d . 1.00 . 0
Cp12 C 0.2466(8) 0.1409(9) 0.2843(10) 0.060(4) Uani d . 1.00 . 1
Cp13 C 0.2401(8) 0.0594(10) 0.279(1) 0.063(5) Uani d . 1.00 . 1
Cp14 C 0.2191(7) 0.0194(8) 0.187(1) 0.054(4) Uani d . 1.00 . 0
Cp15 C 0.2086(9) 0.0621(9) 0.096(1) 0.067(5) Uani d . 1.00 . 1
Cp16 C 0.2154(8) 0.1455(8) 0.0997(10) 0.055(4) Uani d . 1.00 . 1
Cp17 C 0.2106(10) -0.0694(9) 0.182(1) 0.083(6) Uani d . 1.00 . 3
Cp21 C 0.4540(7) 0.1044(7) 0.6202(8) 0.039(3) Uani d . 1.00 . 0
Cp22 C 0.3953(8) 0.0478(7) 0.5744(10) 0.050(4) Uani d . 1.00 . 1
Cp23 C 0.4179(9) -0.0344(7) 0.587(1) 0.056(4) Uani d . 1.00 . 1
Cp24 C 0.4939(9) -0.0572(8) 0.6406(9) 0.051(4) Uani d . 1.00 . 0
Cp25 C 0.5506(8) 0.0011(8) 0.6810(10) 0.053(4) Uani d . 1.00 . 1
Cp26 C 0.5288(7) 0.0827(7) 0.6698(9) 0.043(3) Uani d . 1.00 . 1
Cp27 C 0.514(1) -0.1468(8) 0.659(1) 0.086(6) Uani d . 1.00 . 3
Cp31 C 0.6271(7) 0.1012(6) 0.0580(8) 0.038(3) Uani d . 1.00 . 0
Cp32 C 0.6092(8) 0.0654(7) -0.0391(9) 0.047(4) Uani d . 1.00 . 1
Cp33 C 0.5983(8) -0.0176(8) -0.0454(10) 0.053(4) Uani d . 1.00 . 1
Cp34 C 0.6055(7) -0.0643(7) 0.0430(10) 0.047(4) Uani d . 1.00 . 0
Cp35 C 0.6221(8) -0.0272(8) 0.141(1) 0.055(4) Uani d . 1.00 . 1
Cp36 C 0.6347(8) 0.0534(8) 0.1500(10) 0.053(4) Uani d . 1.00 . 1
Cp37 C 0.5913(9) -0.1535(7) 0.030(1) 0.071(5) Uani d . 1.00 . 3
Cp41 C 0.8417(6) 0.1074(6) 0.5104(8) 0.034(3) Uani d . 1.00 . 0
Cp42 C 0.8073(9) 0.0438(8) 0.448(1) 0.060(4) Uani d . 1.00 . 1
Cp43 C 0.8383(8) -0.0335(7) 0.468(1) 0.055(4) Uani d . 1.00 . 1
Cp44 C 0.9017(7) -0.0479(7) 0.546(1) 0.050(4) Uani d . 1.00 . 0
Cp45 C 0.9372(8) 0.0177(8) 0.6072(10) 0.051(4) Uani d . 1.00 . 1
Cp46 C 0.9063(8) 0.0943(7) 0.5882(9) 0.048(4) Uani d . 1.00 . 1
Cp47 C 0.937(1) -0.1308(8) 0.572(1) 0.071(5) Uani d . 1.00 . 3
Cp51 C 0.0962(7) 0.1092(7) 0.8137(8) 0.045(4) Uani d . 1.00 . 0
Cp52 C 0.0254(8) 0.0899(8) 0.8551(10) 0.052(4) Uani d . 1.00 . 1
Cp53 C 0.0111(8) 0.0106(9) 0.875(1) 0.062(5) Uani d . 1.00 . 1
Cp54 C 0.0703(9) -0.0491(8) 0.8586(10) 0.060(4) Uani d . 1.00 . 0
Cp55 C 0.1421(10) -0.0267(9) 0.821(1) 0.070(5) Uani d . 1.00 . 1
Cp56 C 0.1547(8) 0.0521(9) 0.801(1) 0.059(4) Uani d . 1.00 . 1
Cp57 C 0.054(1) -0.1365(9) 0.879(1) 0.079(6) Uani d . 1.00 . 3

loop_
_atom_type_symbol
_atom_type_oxidation_number
_atom_type_number_in_cell
_atom_type_scat_dispersion_real
_atom_type_scat_dispersion_imag
_atom_type_scat_source
Mo 0 6 -1.683 0.686
;International Tables for Crystallography
(1992, Vol. C, Tables 4.2.6.8 and 6.1.1.1)
;
Ga 0 2 0.231 1.608
;International Tables for Crystallography
(1992, Vol. C, Tables 4.2.6.8 and 6.1.1.1)
;
S 0 18 0.125 0.123
;International Tables for Crystallography
(1992, Vol. C, Tables 4.2.6.8 and 6.1.1.1)
;
O 0 82 0.011 0.006
;International Tables for Crystallography
(1992, Vol. C, Tables 4.2.6.8 and 6.1.1.1)
;
C 0 70 0.003 0.002
;International Tables for Crystallography
(1992, Vol. C, Tables 4.2.6.8 and 6.1.1.1)
;
H 0 174 0.000 0.000
;International Tables for Crystallography
(1992, Vol. C, Table 6.1.1.2)
;

loop_
_geom_angle_atom_site_label_1
_geom_angle_atom_site_label_2
_geom_angle_atom_site_label_3
_geom_angle
_geom_angle_site_symmetry_1
_geom_angle_site_symmetry_2
_geom_angle_site_symmetry_3
_geom_angle_publ_flag
Mo2 Mo1 Mo3 60.18(4) 1_555 1_555 1_555 yes
Mo2 Mo1 Mo4 63.07(8) 1_555 1_555 1_555 yes
Mo2 Mo1 S1 53.05(8) 1_555 1_555 1_555 yes
Mo2 Mo1 S2 53.54(8) 1_555 1_555 1_555 yes
Mo2 Mo1 S4 98.15(9) 1_555 1_555 1_555 yes
Mo2 Mo1 O11 139.9(2) 1_555 1_555 1_555 yes
Mo2 Mo1 O12 96.4(2) 1_555 1_555 1_555 yes
Mo2 Mo1 O13 142.1(2) 1_555 1_555 1_555 yes
Mo3 Mo1 Mo4 60.32(8) 1_555 1_555 1_555 yes
Mo3 Mo1 S1 54.35(8) 1_555 1_555 1_555 yes
Mo3 Mo1 S2 96.58(8) 1_555 1_555 1_555 yes
Mo3 Mo1 S4 53.97(8) 1_555 1_555 1_555 yes
Mo3 Mo1 O11 140.6(2) 1_555 1_555 1_555 yes
Mo3 Mo1 O12 139.7(2) 1_555 1_555 1_555 yes
Mo3 Mo1 O13 98.4(2) 1_555 1_555 1_555 yes
Mo4 Mo1 S1 103.6(1) 1_555 1_555 1_555 yes
Mo4 Mo1 S2 48.3(1) 1_555 1_555 1_555 yes
Mo4 Mo1 S4 45.4(1) 1_555 1_555 1_555 yes
Mo4 Mo1 O11 95.9(2) 1_555 1_555 1_555 yes
Mo4 Mo1 O12 141.1(2) 1_555 1_555 1_555 yes
Mo4 Mo1 O13 136.3(2) 1_555 1_555 1_555 yes
S1 Mo1 S2 105.8(1) 1_555 1_555 1_555 yes
S1 Mo1 S4 107.5(1) 1_555 1_555 1_555 yes
S1 Mo1 O11 160.4(2) 1_555 1_555 1_555 yes
S1 Mo1 O12 85.4(2) 1_555 1_555 1_555 yes
S1 Mo1 O13 89.1(2) 1_555 1_555 1_555 yes
S2 Mo1 S4 91.7(1) 1_555 1_555 1_555 yes
S2 Mo1 O11 86.6(2) 1_555 1_555 1_555 yes
S2 Mo1 O12 92.8(2) 1_555 1_555 1_555 yes
S2 Mo1 O13 163.3(2) 1_555 1_555 1_555 yes
S4 Mo1 O11 86.8(2) 1_555 1_555 1_555 yes
S4 Mo1 O12 164.6(2) 1_555 1_555 1_555 yes
S4 Mo1 O13 91.0(2) 1_555 1_555 1_555 yes
O11 Mo1 O12 78.8(3) 1_555 1_555 1_555 yes
O11 Mo1 O13 77.0(3) 1_555 1_555 1_555 yes
O12 Mo1 O13 80.6(3) 1_555 1_555 1_555 yes
Mo1 Mo2 Mo3 59.99(4) 1_555 1_555 1_555 yes
Mo1 Mo2 Mo4 59.88(8) 1_555 1_555 1_555 yes
Mo1 Mo2 Ga2 148.7(5) 1_555 1_555 1_555 yes
Mo1 Mo2 S1 55.11(8) 1_555 1_555 1_555 yes
Mo1 Mo2 S2 54.42(7) 1_555 1_555 1_555 yes
Mo1 Mo2 S3 97.53(9) 1_555 1_555 1_555 yes
Mo1 Mo2 O21 138.5(4) 1_555 1_555 1_555 yes
Mo1 Mo2 O22 141.0(5) 1_555 1_555 1_555 yes
Mo1 Mo2 O23 101.5(4) 1_555 1_555 1_555 yes
Mo1 Mo2 O61 146(1) 1_555 1_555 1_555 yes
Mo1 Mo2 O63 98(1) 1_555 1_555 1_555 yes
Mo3 Mo2 Mo4 59.18(8) 1_555 1_555 1_555 yes
Mo3 Mo2 Ga2 148.9(5) 1_555 1_555 1_555 yes
Mo3 Mo2 S1 54.76(8) 1_555 1_555 1_555 yes
Mo3 Mo2 S2 97.06(8) 1_555 1_555 1_555 yes
Mo3 Mo2 S3 54.22(7) 1_555 1_555 1_555 yes
Mo3 Mo2 O21 139.7(3) 1_555 1_555 1_555 yes
Mo3 Mo2 O22 97.3(5) 1_555 1_555 1_555 yes
Mo3 Mo2 O23 147.1(3) 1_555 1_555 1_555 yes
Mo3 Mo2 O61 106(1) 1_555 1_555 1_555 yes
Mo3 Mo2 O63 137.4(9) 1_555 1_555 1_555 yes
Mo4 Mo2 Ga2 134.8(5) 1_555 1_555 1_555 yes
Mo4 Mo2 S1 102.6(1) 1_555 1_555 1_555 yes
Mo4 Mo2 S2 47.1(1) 1_555 1_555 1_555 yes
Mo4 Mo2 S3 46.7(1) 1_555 1_555 1_555 yes
Mo4 Mo2 O21 96.6(4) 1_555 1_555 1_555 yes
Mo4 Mo2 O22 138.2(5) 1_555 1_555 1_555 yes
Mo4 Mo2 O23 138.4(4) 1_555 1_555 1_555 yes
Mo4 Mo2 O61 143(1) 1_555 1_555 1_555 yes
Mo4 Mo2 O63 144(1) 1_555 1_555 1_555 yes
Ga2 Mo2 S1 122.6(5) 1_555 1_555 1_555 yes
Ga2 Mo2 S2 111.3(5) 1_555 1_555 1_555 yes
Ga2 Mo2 S3 111.2(5) 1_555 1_555 1_555 yes
Ga2 Mo2 O21 38.2(6) 1_555 1_555 1_555 yes
Ga2 Mo2 O22 53.1(7) 1_555 1_555 1_555 yes
Ga2 Mo2 O23 48.0(6) 1_555 1_555 1_555 yes
Ga2 Mo2 O61 44(1) 1_555 1_555 1_555 yes
Ga2 Mo2 O63 53(1) 1_555 1_555 1_555 yes
S1 Mo2 S2 108.7(1) 1_555 1_555 1_555 yes
S1 Mo2 S3 107.9(1) 1_555 1_555 1_555 yes
S1 Mo2 O21 160.8(4) 1_555 1_555 1_555 yes
S1 Mo2 O22 86.0(5) 1_555 1_555 1_555 yes
S1 Mo2 O23 92.4(4) 1_555 1_555 1_555 yes
S1 Mo2 O61 91(1) 1_555 1_555 1_555 yes
S1 Mo2 O63 82.6(9) 1_555 1_555 1_555 yes
S2 Mo2 S3 90.5(1) 1_555 1_555 1_555 yes
S2 Mo2 O21 84.3(4) 1_555 1_555 1_555 yes
S2 Mo2 O22 163.7(5) 1_555 1_555 1_555 yes
S2 Mo2 O23 91.4(4) 1_555 1_555 1_555 yes
S2 Mo2 O61 155(1) 1_555 1_555 1_555 yes
S2 Mo2 O63 97(1) 1_555 1_555 1_555 yes
S3 Mo2 O21 85.6(3) 1_555 1_555 1_555 yes
S3 Mo2 O22 91.6(5) 1_555 1_555 1_555 yes
S3 Mo2 O23 157.8(4) 1_555 1_555 1_555 yes
S3 Mo2 O61 97(1) 1_555 1_555 1_555 yes
S3 Mo2 O63 164(1) 1_555 1_555 1_555 yes
O21 Mo2 O22 79.8(6) 1_555 1_555 1_555 yes
O21 Mo2 O23 72.7(5) 1_555 1_555 1_555 yes
O21 Mo2 O61 73(1) 1_555 1_555 1_555 yes
O21 Mo2 O63 81.6(10) 1_555 1_555 1_555 yes
O22 Mo2 O23 80.7(6) 1_555 1_555 1_555 yes
O22 Mo2 O61 9(1) 1_555 1_555 1_555 yes
O22 Mo2 O63 77(1) 1_555 1_555 1_555 yes
O23 Mo2 O61 72(1) 1_555 1_555 1_555 yes
O23 Mo2 O63 10.2(10) 1_555 1_555 1_555 yes
O61 Mo2 O63 70(1) 1_555 1_555 1_555 yes
Mo1 Mo3 Mo2 59.83(4) 1_555 1_555 1_555 yes
Mo1 Mo3 Mo4 61.25(8) 1_555 1_555 1_555 yes
Mo1 Mo3 S1 54.59(8) 1_555 1_555 1_555 yes
Mo1 Mo3 S3 96.71(8) 1_555 1_555 1_555 yes
Mo1 Mo3 S4 54.10(7) 1_555 1_555 1_555 yes
Mo1 Mo3 O31 140.3(2) 1_555 1_555 1_555 yes
Mo1 Mo3 O32 96.9(2) 1_555 1_555 1_555 yes
Mo1 Mo3 O33 140.9(2) 1_555 1_555 1_555 yes
Mo2 Mo3 Mo4 63.28(8) 1_555 1_555 1_555 yes
Mo2 Mo3 S1 52.96(8) 1_555 1_555 1_555 yes
Mo2 Mo3 S3 53.25(7) 1_555 1_555 1_555 yes
Mo2 Mo3 S4 97.97(9) 1_555 1_555 1_555 yes
Mo2 Mo3 O31 140.1(2) 1_555 1_555 1_555 yes
Mo2 Mo3 O32 140.5(2) 1_555 1_555 1_555 yes
Mo2 Mo3 O33 98.8(2) 1_555 1_555 1_555 yes
Mo4 Mo3 S1 104.6(1) 1_555 1_555 1_555 yes
Mo4 Mo3 S3 48.3(1) 1_555 1_555 1_555 yes
Mo4 Mo3 S4 45.7(1) 1_555 1_555 1_555 yes
Mo4 Mo3 O31 94.9(2) 1_555 1_555 1_555 yes
Mo4 Mo3 O32 136.4(2) 1_555 1_555 1_555 yes
Mo4 Mo3 O33 141.8(2) 1_555 1_555 1_555 yes
S1 Mo3 S3 105.2(1) 1_555 1_555 1_555 yes
S1 Mo3 S4 107.8(1) 1_555 1_555 1_555 yes
S1 Mo3 O31 160.5(2) 1_555 1_555 1_555 yes
S1 Mo3 O32 87.7(2) 1_555 1_555 1_555 yes
S1 Mo3 O33 86.3(2) 1_555 1_555 1_555 yes
S3 Mo3 S4 92.4(1) 1_555 1_555 1_555 yes
S3 Mo3 O31 87.0(2) 1_555 1_555 1_555 yes
S3 Mo3 O32 165.1(2) 1_555 1_555 1_555 yes
S3 Mo3 O33 93.7(2) 1_555 1_555 1_555 yes
S4 Mo3 O31 86.4(2) 1_555 1_555 1_555 yes
S4 Mo3 O32 90.7(2) 1_555 1_555 1_555 yes
S4 Mo3 O33 162.6(2) 1_555 1_555 1_555 yes
O31 Mo3 O32 78.7(3) 1_555 1_555 1_555 yes
O31 Mo3 O33 77.7(3) 1_555 1_555 1_555 yes
O32 Mo3 O33 79.5(3) 1_555 1_555 1_555 yes
Mo1 Mo4 Mo2 57.05(8) 1_555 1_555 1_555 yes
Mo1 Mo4 Mo3 58.43(9) 1_555 1_555 1_555 yes
Mo1 Mo4 Ga1 148.6(3) 1_555 1_555 1_555 yes
Mo1 Mo4 S2 54.1(1) 1_555 1_555 1_555 yes
Mo1 Mo4 S3 99.2(2) 1_555 1_555 1_555 yes
Mo1 Mo4 S4 54.6(1) 1_555 1_555 1_555 yes
Mo1 Mo4 O51 137(1) 1_555 1_555 1_555 yes
Mo1 Mo4 O52 143(1) 1_555 1_555 1_555 yes
Mo1 Mo4 O53 108.1(10) 1_555 1_555 1_555 yes
Mo2 Mo4 Mo3 57.54(8) 1_555 1_555 1_555 yes
Mo2 Mo4 Ga1 140.4(3) 1_555 1_555 1_555 yes
Mo2 Mo4 S2 51.8(1) 1_555 1_555 1_555 yes
Mo2 Mo4 S3 51.7(1) 1_555 1_555 1_555 yes
Mo2 Mo4 S4 100.5(2) 1_555 1_555 1_555 yes
Mo2 Mo4 O51 97.4(10) 1_555 1_555 1_555 yes
Mo2 Mo4 O52 140(1) 1_555 1_555 1_555 yes
Mo2 Mo4 O53 146(1) 1_555 1_555 1_555 yes
Mo3 Mo4 Ga1 148.5(3) 1_555 1_555 1_555 yes
Mo3 Mo4 S2 99.6(2) 1_555 1_555 1_555 yes
Mo3 Mo4 S3 54.6(1) 1_555 1_555 1_555 yes
Mo3 Mo4 S4 55.0(1) 1_555 1_555 1_555 yes
Mo3 Mo4 O51 140(1) 1_555 1_555 1_555 yes
Mo3 Mo4 O52 101(1) 1_555 1_555 1_555 yes
Mo3 Mo4 O53 145(1) 1_555 1_555 1_555 yes
Ga1 Mo4 S2 111.1(3) 1_555 1_555 1_555 yes
Ga1 Mo4 S3 111.2(3) 1_555 1_555 1_555 yes
Ga1 Mo4 S4 119.2(3) 1_555 1_555 1_555 yes
Ga1 Mo4 O51 42.9(10) 1_555 1_555 1_555 yes
Ga1 Mo4 O52 47(1) 1_555 1_555 1_555 yes
Ga1 Mo4 O53 41(1) 1_555 1_555 1_555 yes
S2 Mo4 S3 99.7(2) 1_555 1_555 1_555 yes
S2 Mo4 S4 106.3(2) 1_555 1_555 1_555 yes
S2 Mo4 O51 82(1) 1_555 1_555 1_555 yes
S2 Mo4 O52 158(1) 1_555 1_555 1_555 yes
S2 Mo4 O53 94.5(10) 1_555 1_555 1_555 yes
S3 Mo4 S4 107.5(2) 1_555 1_555 1_555 yes
S3 Mo4 O51 85(1) 1_555 1_555 1_555 yes
S3 Mo4 O52 89(1) 1_555 1_555 1_555 yes
S3 Mo4 O53 152.6(10) 1_555 1_555 1_555 yes
S4 Mo4 O51 161(1) 1_555 1_555 1_555 yes
S4 Mo4 O52 89(1) 1_555 1_555 1_555 yes
S4 Mo4 O53 90(1) 1_555 1_555 1_555 yes
O51 Mo4 O52 78(1) 1_555 1_555 1_555 yes
O51 Mo4 O53 72(1) 1_555 1_555 1_555 yes
O52 Mo4 O53 70(1) 1_555 1_555 1_555 yes
Mo4 Ga1 S2 51.4(3) 1_555 1_555 1_555 yes
Mo4 Ga1 S3 51.2(3) 1_555 1_555 1_555 yes
Mo4 Ga1 S4 44.3(3) 1_555 1_555 1_555 yes
Mo4 Ga1 O41 120.9(5) 1_555 1_555 1_555 yes
Mo4 Ga1 O42 135.0(5) 1_555 1_555 1_555 yes
Mo4 Ga1 O43 123.4(6) 1_555 1_555 1_555 yes
Mo4 Ga1 O51 119(1) 1_555 1_555 1_555 yes
Mo4 Ga1 O52 112(1) 1_555 1_555 1_555 yes
Mo4 Ga1 O53 119(1) 1_555 1_555 1_555 yes
S2 Ga1 S3 79.5(1) 1_555 1_555 1_555 yes
S2 Ga1 S4 81.9(1) 1_555 1_555 1_555 yes
S2 Ga1 O41 94.8(5) 1_555 1_555 1_555 yes
S2 Ga1 O42 96.4(4) 1_555 1_555 1_555 yes
S2 Ga1 O43 172.5(6) 1_555 1_555 1_555 yes
S2 Ga1 O51 83(1) 1_555 1_555 1_555 yes
S2 Ga1 O52 164(1) 1_555 1_555 1_555 yes
S2 Ga1 O53 95(1) 1_555 1_555 1_555 yes
S3 Ga1 S4 82.6(1) 1_555 1_555 1_555 yes
S3 Ga1 O41 172.0(5) 1_555 1_555 1_555 yes
S3 Ga1 O42 98.0(4) 1_555 1_555 1_555 yes
S3 Ga1 O43 93.0(6) 1_555 1_555 1_555 yes
S3 Ga1 O51 86(1) 1_555 1_555 1_555 yes
S3 Ga1 O52 88(1) 1_555 1_555 1_555 yes
S3 Ga1 O53 170(1) 1_555 1_555 1_555 yes
S4 Ga1 O41 91.1(5) 1_555 1_555 1_555 yes
S4 Ga1 O42 178.0(4) 1_555 1_555 1_555 yes
S4 Ga1 O43 97.4(5) 1_555 1_555 1_555 yes
S4 Ga1 O51 163(1) 1_555 1_555 1_555 yes
S4 Ga1 O52 86(1) 1_555 1_555 1_555 yes
S4 Ga1 O53 88(1) 1_555 1_555 1_555 yes
O41 Ga1 O42 88.1(6) 1_555 1_555 1_555 yes
O41 Ga1 O43 92.7(7) 1_555 1_555 1_555 yes
O41 Ga1 O51 98(1) 1_555 1_555 1_555 yes
O41 Ga1 O52 96(1) 1_555 1_555 1_555 yes
O41 Ga1 O53 2(1) 1_555 1_555 1_555 yes
O42 Ga1 O43 84.5(6) 1_555 1_555 1_555 yes
O42 Ga1 O51 15(1) 1_555 1_555 1_555 yes
O42 Ga1 O52 95(1) 1_555 1_555 1_555 yes
O42 Ga1 O53 90(1) 1_555 1_555 1_555 yes
O43 Ga1 O51 95(1) 1_555 1_555 1_555 yes
O43 Ga1 O52 11(1) 1_555 1_555 1_555 yes
O43 Ga1 O53 92(1) 1_555 1_555 1_555 yes
O51 Ga1 O52 105(2) 1_555 1_555 1_555 yes
O51 Ga1 O53 101(1) 1_555 1_555 1_555 yes
O52 Ga1 O53 94(2) 1_555 1_555 1_555 yes
Mo2 Ga2 S2 53.7(5) 1_555 1_555 1_555 yes
Mo2 Ga2 S3 53.8(5) 1_555 1_555 1_555 yes
Mo2 Ga2 O21 126.4(8) 1_555 1_555 1_555 yes
Mo2 Ga2 O22 108.4(9) 1_555 1_555 1_555 yes
Mo2 Ga2 O23 114.3(8) 1_555 1_555 1_555 yes
Mo2 Ga2 O61 120(1) 1_555 1_555 1_555 yes
Mo2 Ga2 O62 139(1) 1_555 1_555 1_555 yes
Mo2 Ga2 O63 109(1) 1_555 1_555 1_555 yes
S2 Ga2 S3 75.8(2) 1_555 1_555 1_555 yes
S2 Ga2 O21 85.3(5) 1_555 1_555 1_555 yes
S2 Ga2 O22 161.5(7) 1_555 1_555 1_555 yes
S2 Ga2 O23 90.6(5) 1_555 1_555 1_555 yes
S2 Ga2 O61 173(1) 1_555 1_555 1_555 yes
S2 Ga2 O62 98(1) 1_555 1_555 1_555 yes
S2 Ga2 O63 96(1) 1_555 1_555 1_555 yes
S3 Ga2 O21 86.8(5) 1_555 1_555 1_555 yes
S3 Ga2 O22 89.6(7) 1_555 1_555 1_555 yes
S3 Ga2 O23 165.7(6) 1_555 1_555 1_555 yes
S3 Ga2 O61 99(1) 1_555 1_555 1_555 yes
S3 Ga2 O62 94(1) 1_555 1_555 1_555 yes
S3 Ga2 O63 163(1) 1_555 1_555 1_555 yes
O21 Ga2 O22 105.5(8) 1_555 1_555 1_555 yes
O21 Ga2 O23 96.8(7) 1_555 1_555 1_555 yes
O21 Ga2 O61 97(2) 1_555 1_555 1_555 yes
O21 Ga2 O62 14(1) 1_555 1_555 1_555 yes
O21 Ga2 O63 107(1) 1_555 1_555 1_555 yes
O22 Ga2 O23 102.7(8) 1_555 1_555 1_555 yes
O22 Ga2 O61 12(1) 1_555 1_555 1_555 yes
O22 Ga2 O62 93(1) 1_555 1_555 1_555 yes
O22 Ga2 O63 94(1) 1_555 1_555 1_555 yes
O23 Ga2 O61 94(1) 1_555 1_555 1_555 yes
O23 Ga2 O62 92(1) 1_555 1_555 1_555 yes
O23 Ga2 O63 11(1) 1_555 1_555 1_555 yes
O61 Ga2 O62 84(2) 1_555 1_555 1_555 yes
O61 Ga2 O63 87(2) 1_555 1_555 1_555 yes
O62 Ga2 O63 101(1) 1_555 1_555 1_555 yes
Mo1 S1 Mo2 71.85(10) 1_555 1_555 1_555 yes
Mo1 S1 Mo3 71.06(9) 1_555 1_555 1_555 yes
Mo2 S1 Mo3 72.28(10) 1_555 1_555 1_555 yes
Mo1 S2 Mo2 72.04(9) 1_555 1_555 1_555 yes
Mo1 S2 Mo4 77.6(1) 1_555 1_555 1_555 yes
Mo1 S2 Ga1 92.6(1) 1_555 1_555 1_555 yes
Mo1 S2 Ga2 84.9(2) 1_555 1_555 1_555 yes
Mo2 S2 Mo4 81.1(1) 1_555 1_555 1_555 yes
Mo2 S2 Ga1 94.3(1) 1_555 1_555 1_555 yes
Mo2 S2 Ga2 15.0(1) 1_555 1_555 1_555 yes
Mo4 S2 Ga1 17.5(1) 1_555 1_555 1_555 yes
Mo4 S2 Ga2 91.3(2) 1_555 1_555 1_555 yes
Ga1 S2 Ga2 101.7(2) 1_555 1_555 1_555 yes
Mo2 S3 Mo3 72.54(9) 1_555 1_555 1_555 yes
Mo2 S3 Mo4 81.6(1) 1_555 1_555 1_555 yes
Mo2 S3 Ga1 94.8(1) 1_555 1_555 1_555 yes
Mo2 S3 Ga2 15.0(1) 1_555 1_555 1_555 yes
Mo3 S3 Mo4 77.2(1) 1_555 1_555 1_555 yes
Mo3 S3 Ga1 92.2(1) 1_555 1_555 1_555 yes
Mo3 S3 Ga2 85.5(2) 1_555 1_555 1_555 yes
Mo4 S3 Ga1 17.6(1) 1_555 1_555 1_555 yes
Mo4 S3 Ga2 91.8(2) 1_555 1_555 1_555 yes
Ga1 S3 Ga2 102.3(2) 1_555 1_555 1_555 yes
Mo1 S4 Mo3 71.93(9) 1_555 1_555 1_555 yes
Mo1 S4 Mo4 80.0(2) 1_555 1_555 1_555 yes
Mo1 S4 Ga1 93.4(1) 1_555 1_555 1_555 yes
Mo3 S4 Mo4 79.2(2) 1_555 1_555 1_555 yes
Mo3 S4 Ga1 92.6(1) 1_555 1_555 1_555 yes
Mo4 S4 Ga1 16.5(1) 1_555 1_555 1_555 yes
Op11 Sp1 Op12 113.1(6) 1_555 1_555 1_555 yes
Op11 Sp1 Op13 109.9(6) 1_555 1_555 1_555 yes
Op11 Sp1 Cp11 108.0(6) 1_555 1_555 1_555 yes
Op12 Sp1 Op13 112.6(6) 1_555 1_555 1_555 yes
Op12 Sp1 Cp11 105.9(6) 1_555 1_555 1_555 yes
Op13 Sp1 Cp11 106.8(6) 1_555 1_555 1_555 yes
Op21 Sp2 Op22 113.7(7) 1_555 1_555 1_555 yes
Op21 Sp2 Op23 109.9(7) 1_555 1_555 1_555 yes
Op21 Sp2 Cp21 105.7(6) 1_555 1_555 1_555 yes
Op22 Sp2 Op23 113.5(6) 1_555 1_555 1_555 yes
Op22 Sp2 Cp21 105.5(5) 1_555 1_555 1_555 yes
Op23 Sp2 Cp21 107.9(5) 1_555 1_555 1_555 yes
Op31 Sp3 Op32 112.0(5) 1_555 1_555 1_555 yes
Op31 Sp3 Op33 112.3(6) 1_555 1_555 1_555 yes
Op31 Sp3 Cp31 106.2(5) 1_555 1_555 1_555 yes
Op32 Sp3 Op33 113.3(6) 1_555 1_555 1_555 yes
Op32 Sp3 Cp31 106.3(5) 1_555 1_555 1_555 yes
Op33 Sp3 Cp31 106.1(5) 1_555 1_555 1_555 yes
Op41 Sp4 Op42 111.9(6) 1_555 1_555 1_555 yes
Op41 Sp4 Op43 112.7(5) 1_555 1_555 1_555 yes
Op41 Sp4 Cp41 105.3(5) 1_555 1_555 1_555 yes
Op42 Sp4 Op43 112.1(6) 1_555 1_555 1_555 yes
Op42 Sp4 Cp41 107.5(5) 1_555 1_555 1_555 yes
Op43 Sp4 Cp41 106.7(5) 1_555 1_555 1_555 yes
Op51 Sp5 Op52 113(1) 1_555 1_555 1_555 yes
Op51 Sp5 Op53 111(1) 1_555 1_555 1_555 yes
Op51 Sp5 Cp51 106.4(7) 1_555 1_555 1_555 yes
Op52 Sp5 Op53 111.6(9) 1_555 1_555 1_555 yes
Op52 Sp5 Cp51 107.8(6) 1_555 1_555 1_555 yes
Op53 Sp5 Cp51 106.2(6) 1_555 1_555 1_555 yes
Mo2 O21 Ga2 15.3(3) 1_555 1_555 1_555 yes
Mo2 O21 O62 120(6) 1_555 1_555 1_555 yes
Ga2 O21 O62 106(6) 1_555 1_555 1_555 yes
Mo2 O22 Ga2 18.5(3) 1_555 1_555 1_555 yes
Mo2 O22 O61 115(12) 1_555 1_555 1_555 yes
Ga2 O22 O61 97(12) 1_555 1_555 1_555 yes
Mo2 O23 Ga2 17.7(3) 1_555 1_555 1_555 yes
Mo2 O23 O63 105(7) 1_555 1_555 1_555 yes
Ga2 O23 O63 112(7) 1_555 1_555 1_555 yes
Ga1 O41 O53 10(6) 1_555 1_555 1_555 yes
Ga1 O42 O51 72(6) 1_555 1_555 1_555 yes
Ga1 O43 O52 53(9) 1_555 1_555 1_555 yes
Mo4 O51 Ga1 17.6(5) 1_555 1_555 1_555 yes
Mo4 O51 O42 109(6) 1_555 1_555 1_555 yes
Ga1 O51 O42 91(6) 1_555 1_555 1_555 yes
Mo4 O52 Ga1 19.7(6) 1_555 1_555 1_555 yes
Mo4 O52 O43 133(10) 1_555 1_555 1_555 yes
Ga1 O52 O43 115(10) 1_555 1_555 1_555 yes
Mo4 O53 Ga1 19.4(5) 1_555 1_555 1_555 yes
Mo4 O53 O41 164(7) 1_555 1_555 1_555 yes
Ga1 O53 O41 166(8) 1_555 1_555 1_555 yes
Mo2 O61 Ga2 15.2(5) 1_555 1_555 1_555 yes
Mo2 O61 O22 55(11) 1_555 1_555 1_555 yes
Ga2 O61 O22 70(11) 1_555 1_555 1_555 yes
Ga2 O62 O21 59(5) 1_555 1_555 1_555 yes
Mo2 O63 Ga2 17.1(4) 1_555 1_555 1_555 yes
Mo2 O63 O23 64(6) 1_555 1_555 1_555 yes
Ga2 O63 O23 55(6) 1_555 1_555 1_555 yes
Sp1 Cp11 Cp12 119.1(10) 1_555 1_555 1_555 yes
Sp1 Cp11 Cp16 121.8(10) 1_555 1_555 1_555 yes
Cp12 Cp11 Cp16 119(1) 1_555 1_555 1_555 yes
Cp11 Cp12 Cp13 118(1) 1_555 1_555 1_555 yes
Cp12 Cp13 Cp14 121(1) 1_555 1_555 1_555 yes
Cp13 Cp14 Cp15 119(1) 1_555 1_555 1_555 yes
Cp13 Cp14 Cp17 121(1) 1_555 1_555 1_555 yes
Cp15 Cp14 Cp17 119(1) 1_555 1_555 1_555 yes
Cp14 Cp15 Cp16 119(1) 1_555 1_555 1_555 yes
Cp11 Cp16 Cp15 121(1) 1_555 1_555 1_555 yes
Sp2 Cp21 Cp22 117.6(9) 1_555 1_555 1_555 yes
Sp2 Cp21 Cp26 119.8(9) 1_555 1_555 1_555 yes
Cp22 Cp21 Cp26 122(1) 1_555 1_555 1_555 yes
Cp21 Cp22 Cp23 116(1) 1_555 1_555 1_555 yes
Cp22 Cp23 Cp24 120(1) 1_555 1_555 1_555 yes
Cp23 Cp24 Cp25 120(1) 1_555 1_555 1_555 yes
Cp23 Cp24 Cp27 119(1) 1_555 1_555 1_555 yes
Cp25 Cp24 Cp27 120(1) 1_555 1_555 1_555 yes
Cp24 Cp25 Cp26 119(1) 1_555 1_555 1_555 yes
Cp21 Cp26 Cp25 120(1) 1_555 1_555 1_555 yes
Sp3 Cp31 Cp32 120.9(9) 1_555 1_555 1_555 yes
Sp3 Cp31 Cp36 118.4(9) 1_555 1_555 1_555 yes
Cp32 Cp31 Cp36 120(1) 1_555 1_555 1_555 yes
Cp31 Cp32 Cp33 118(1) 1_555 1_555 1_555 yes
Cp32 Cp33 Cp34 121(1) 1_555 1_555 1_555 yes
Cp33 Cp34 Cp35 119(1) 1_555 1_555 1_555 yes
Cp33 Cp34 Cp37 118(1) 1_555 1_555 1_555 yes
Cp35 Cp34 Cp37 122(1) 1_555 1_555 1_555 yes
Cp34 Cp35 Cp36 120(1) 1_555 1_555 1_555 yes
Cp31 Cp36 Cp35 119(1) 1_555 1_555 1_555 yes
Sp4 Cp41 Cp42 120.7(9) 1_555 1_555 1_555 yes
Sp4 Cp41 Cp46 118.5(9) 1_555 1_555 1_555 yes
Cp42 Cp41 Cp46 120(1) 1_555 1_555 1_555 yes
Cp41 Cp42 Cp43 118(1) 1_555 1_555 1_555 yes
Cp42 Cp43 Cp44 121(1) 1_555 1_555 1_555 yes
Cp43 Cp44 Cp45 119(1) 1_555 1_555 1_555 yes
Cp43 Cp44 Cp47 123(1) 1_555 1_555 1_555 yes
Cp45 Cp44 Cp47 117(1) 1_555 1_555 1_555 yes
Cp44 Cp45 Cp46 119(1) 1_555 1_555 1_555 yes
Cp41 Cp46 Cp45 120(1) 1_555 1_555 1_555 yes
Sp5 Cp51 Cp52 118(1) 1_555 1_555 1_555 yes
Sp5 Cp51 Cp56 120.2(9) 1_555 1_555 1_555 yes
Cp52 Cp51 Cp56 121(1) 1_555 1_555 1_555 yes
Cp51 Cp52 Cp53 118(1) 1_555 1_555 1_555 yes
Cp52 Cp53 Cp54 119(1) 1_555 1_555 1_555 yes
Cp53 Cp54 Cp55 119(1) 1_555 1_555 1_555 yes
Cp53 Cp54 Cp57 120(1) 1_555 1_555 1_555 yes
Cp55 Cp54 Cp57 120(1) 1_555 1_555 1_555 yes
Cp54 Cp55 Cp56 120(1) 1_555 1_555 1_555 yes
Cp51 Cp56 Cp55 120(1) 1_555 1_555 1_555 yes

loop_
_geom_bond_atom_site_label_1
_geom_bond_atom_site_label_2
_geom_bond_distance
_geom_bond_site_symmetry_1
_geom_bond_site_symmetry_2
_geom_bond_publ_flag
Mo1 Mo2 2.708(2) 1_555 1_555 yes
Mo1 Mo3 2.713(1) 1_555 1_555 yes
Mo1 Mo4 2.791(4) 1_555 1_555 yes
Mo1 S1 2.338(3) 1_555 1_555 yes
Mo1 S2 2.315(3) 1_555 1_555 yes
Mo1 S4 2.312(3) 1_555 1_555 yes
Mo1 O11 2.213(7) 1_555 1_555 yes
Mo1 O12 2.217(7) 1_555 1_555 yes
Mo1 O13 2.186(7) 1_555 1_555 yes
Mo2 Mo3 2.718(2) 1_555 1_555 yes
Mo2 Mo4 2.877(4) 1_555 1_555 yes
Mo2 Ga2 0.734(7) 1_555 1_555 yes
Mo2 S1 2.277(3) 1_555 1_555 yes
Mo2 S2 2.290(3) 1_555 1_555 yes
Mo2 S3 2.283(3) 1_555 1_555 yes
Mo2 O21 2.23(1) 1_555 1_555 yes
Mo2 O22 2.19(2) 1_555 1_555 yes
Mo2 O23 2.20(1) 1_555 1_555 yes
Mo2 O61 2.41(7) 1_555 1_555 yes
Mo2 O63 2.35(4) 1_555 1_555 yes
Mo3 Mo4 2.766(4) 1_555 1_555 yes
Mo3 S1 2.330(3) 1_555 1_555 yes
Mo3 S3 2.311(3) 1_555 1_555 yes
Mo3 S4 2.308(3) 1_555 1_555 yes
Mo3 O31 2.207(7) 1_555 1_555 yes
Mo3 O32 2.222(7) 1_555 1_555 yes
Mo3 O33 2.186(8) 1_555 1_555 yes
Mo4 Ga1 0.822(4) 1_555 1_555 yes
Mo4 S2 2.132(4) 1_555 1_555 yes
Mo4 S3 2.118(5) 1_555 1_555 yes
Mo4 S4 2.016(5) 1_555 1_555 yes
Mo4 O51 2.36(5) 1_555 1_555 yes
Mo4 O52 2.25(5) 1_555 1_555 yes
Mo4 O53 2.16(4) 1_555 1_555 yes
Ga1 S2 2.546(3) 1_555 1_555 yes
Ga1 S3 2.534(4) 1_555 1_555 yes
Ga1 S4 2.521(3) 1_555 1_555 yes
Ga1 O41 2.06(1) 1_555 1_555 yes
Ga1 O42 1.93(1) 1_555 1_555 yes
Ga1 O43 2.03(2) 1_555 1_555 yes
Ga1 O51 1.85(5) 1_555 1_555 yes
Ga1 O52 1.80(6) 1_555 1_555 yes
Ga1 O53 1.64(4) 1_555 1_555 yes
Ga2 S2 2.646(7) 1_555 1_555 yes
Ga2 S3 2.638(7) 1_555 1_555 yes
Ga2 O21 1.72(1) 1_555 1_555 yes
Ga2 O22 1.85(2) 1_555 1_555 yes
Ga2 O23 1.79(1) 1_555 1_555 yes
Ga2 O61 1.95(7) 1_555 1_555 yes
Ga2 O62 1.91(4) 1_555 1_555 yes
Ga2 O63 2.00(4) 1_555 1_555 yes
Sp1 Op11 1.446(9) 1_555 1_555 yes
Sp1 Op12 1.442(10) 1_555 1_555 yes
Sp1 Op13 1.458(9) 1_555 1_555 yes
Sp1 Cp11 1.76(1) 1_555 1_555 yes
Sp2 Op21 1.428(10) 1_555 1_555 yes
Sp2 Op22 1.444(9) 1_555 1_555 yes
Sp2 Op23 1.461(9) 1_555 1_555 yes
Sp2 Cp21 1.75(1) 1_555 1_555 yes
Sp3 Op31 1.458(9) 1_555 1_555 yes
Sp3 Op32 1.477(8) 1_555 1_555 yes
Sp3 Op33 1.451(10) 1_555 1_555 yes
Sp3 Cp31 1.74(1) 1_555 1_555 yes
Sp4 Op41 1.451(8) 1_555 1_555 yes
Sp4 Op42 1.451(9) 1_555 1_555 yes
Sp4 Op43 1.472(8) 1_555 1_555 yes
Sp4 Cp41 1.78(1) 1_555 1_555 yes
Sp5 Op51 1.40(1) 1_555 1_555 yes
Sp5 Op52 1.428(10) 1_555 1_555 yes
Sp5 Op53 1.41(1) 1_555 1_555 yes
Sp5 Cp51 1.78(1) 1_555 1_555 yes
O21 O62 0.48(4) 1_555 1_555 yes
O22 O61 0.43(6) 1_555 1_555 yes
O23 O63 0.43(4) 1_555 1_555 yes
O41 O53 0.43(4) 1_555 1_555 yes
O42 O51 0.52(4) 1_555 1_555 yes
O43 O52 0.45(5) 1_555 1_555 yes
Ow14a Ow14b 0.86(5) 1_555 1_455 yes
Cp11 Cp12 1.44(2) 1_555 1_555 yes
Cp11 Cp16 1.36(2) 1_555 1_555 yes
Cp12 Cp13 1.37(2) 1_555 1_555 yes
Cp13 Cp14 1.39(2) 1_555 1_555 yes
Cp14 Cp15 1.39(2) 1_555 1_555 yes
Cp14 Cp17 1.49(2) 1_555 1_555 yes
Cp15 Cp16 1.40(2) 1_555 1_555 yes
Cp21 Cp22 1.42(2) 1_555 1_555 yes
Cp21 Cp26 1.35(1) 1_555 1_555 yes
Cp22 Cp23 1.42(2) 1_555 1_555 yes
Cp23 Cp24 1.39(2) 1_555 1_555 yes
Cp24 Cp25 1.40(2) 1_555 1_555 yes
Cp24 Cp27 1.55(2) 1_555 1_555 yes
Cp25 Cp26 1.41(2) 1_555 1_555 yes
Cp31 Cp32 1.40(2) 1_555 1_555 yes
Cp31 Cp36 1.45(2) 1_555 1_555 yes
Cp32 Cp33 1.40(2) 1_555 1_555 yes
Cp33 Cp34 1.40(2) 1_555 1_555 yes
Cp34 Cp35 1.42(2) 1_555 1_555 yes
Cp34 Cp37 1.52(2) 1_555 1_555 yes
Cp35 Cp36 1.37(2) 1_555 1_555 yes
Cp41 Cp42 1.41(2) 1_555 1_555 yes
Cp41 Cp46 1.38(2) 1_555 1_555 yes
Cp42 Cp43 1.40(2) 1_555 1_555 yes
Cp43 Cp44 1.37(2) 1_555 1_555 yes
Cp44 Cp45 1.44(2) 1_555 1_555 yes
Cp44 Cp47 1.52(2) 1_555 1_555 yes
Cp45 Cp46 1.38(2) 1_555 1_555 yes
Cp51 Cp52 1.40(2) 1_555 1_555 yes
Cp51 Cp56 1.37(2) 1_555 1_555 yes
Cp52 Cp53 1.39(2) 1_555 1_555 yes
Cp53 Cp54 1.42(2) 1_555 1_555 yes
Cp54 Cp55 1.40(2) 1_555 1_555 yes
Cp54 Cp57 1.52(2) 1_555 1_555 yes
Cp55 Cp56 1.37(2) 1_555 1_555 yes

loop_
_geom_contact_atom_site_label_1
_geom_contact_atom_site_label_2
_geom_contact_distance
_geom_contact_site_symmetry_1
_geom_contact_site_symmetry_2
_geom_contact_publ_flag
Mo1 Mo2 2.708(2) 1_555 1_555 ?
Mo1 Mo3 2.713(1) 1_555 1_555 ?
Mo1 Mo4 2.791(4) 1_555 1_555 ?
Mo2 Mo3 2.718(2) 1_555 1_555 ?
Mo2 Mo4 2.877(4) 1_555 1_555 ?
Mo3 Mo4 2.766(4) 1_555 1_555 ?
Ga1 S2 2.546(3) 1_555 1_555 ?
Ga1 S3 2.534(4) 1_555 1_555 ?
Ga1 S4 2.521(3) 1_555 1_555 ?
Ga2 S2 2.646(7) 1_555 1_555 ?
Ga2 S3 2.638(7) 1_555 1_555 ?
